data_4324479
loop_
_publ_author_name
'Richard Villanneau'
'David Racimor'
'Elisabeth Messner-Henning'
'H\'el\`ene Rousseli\`ere'
'S\'ebastien Picart'
'Ren\'e Thouvenot'
'Anna Proust'

_publ_contact_author
;
 R. Villanneau
;
_publ_contact_author_email richard.villanneau@upmc.fr
_publ_contact_author_fax '+33 (0) 1 44 27 38 41'
_publ_contact_author_phone '+33 (0) 1 44 27 35 22'
_publ_section_title
;
 Insights into the Coordination Chemistry of Phosphonate Derivatives of
 Heteropolyoxotungstates
;
_journal_name_full 'Inorganic Chemistry'
_journal_page_first 1164
_journal_page_last 1166
_journal_paper_doi 10.1021/ic102223w
_journal_volume 50
_journal_year 2011
_chemical_formula_moiety 'La2, P2 W18 O68, 4(P1 O1 C4 H9), 10(N1 O1 C3 H7), 6(H2 O1), 4(N1 C16 H36)'
_chemical_formula_sum 'C110 H262 La2 N14 O88 P6 W18'
_chemical_formula_weight 6962.28
_chemical_name_systematic
;
 ?
;
_space_group_IT_number 2
_symmetry_cell_setting triclinic
_symmetry_Int_Tables_number 2
_symmetry_space_group_name_Hall '-P 1'
_symmetry_space_group_name_H-M 'P -1'
_atom_sites_solution_hydrogens none
_atom_sites_solution_primary direct
_atom_sites_solution_secondary difmap
_audit_creation_method SHELXL-97
_cell_angle_alpha 90.792(11)
_cell_angle_beta 97.239(13)
_cell_angle_gamma 107.305(12)
_cell_formula_units_Z 1
_cell_length_a 14.233(2)
_cell_length_b 16.8840(16)
_cell_length_c 22.433(3)
_cell_measurement_reflns_used 202
_cell_measurement_temperature 200(2)
_cell_measurement_theta_max 21
_cell_measurement_theta_min 3
_cell_volume 5098.3(12)
_computing_cell_refinement 'Dirax/lsq (Duisenberg & Schreurs, 1989-2000)'
_computing_data_collection 'Collect (Nonius BV, 1997-2000)'
_computing_data_reduction 'EvalCCD (Duisenberg & Schreurs 1990-2000)'
_computing_molecular_graphics 'DIAMOND (Brandenburg, 1999)'
_computing_publication_material 'SHELXL-97 (Sheldrick, 1997)'
_computing_structure_refinement 'SHELXL-97 (Sheldrick, 1997)'
_computing_structure_solution 'SIR-92 (Giacovazzo, 1993)'
_diffrn_ambient_temperature 200(2)
_diffrn_detector_area_resol_mean 9
_diffrn_measured_fraction_theta_full 0.977
_diffrn_measured_fraction_theta_max 0.977
_diffrn_measurement_device_type KappaCCD
_diffrn_measurement_method 'CCD rotation images, thick slices'
_diffrn_radiation_monochromator graphite
_diffrn_radiation_source 'fine-focus sealed tube'
_diffrn_radiation_type MoK\a
_diffrn_radiation_wavelength 0.71073
_diffrn_reflns_av_R_equivalents 0.0607
_diffrn_reflns_av_sigmaI/netI 0.0818
_diffrn_reflns_limit_h_max 18
_diffrn_reflns_limit_h_min -20
_diffrn_reflns_limit_k_max 23
_diffrn_reflns_limit_k_min -23
_diffrn_reflns_limit_l_max 31
_diffrn_reflns_limit_l_min -31
_diffrn_reflns_number 83239
_diffrn_reflns_theta_full 30.00
_diffrn_reflns_theta_max 30.00
_diffrn_reflns_theta_min 2.53
_diffrn_standards_decay_% 0
_diffrn_standards_number 0
_exptl_absorpt_coefficient_mu 10.643
_exptl_absorpt_correction_T_max 0.0610
_exptl_absorpt_correction_T_min 0.0349
_exptl_absorpt_correction_type sphere
_exptl_absorpt_process_details
;
Interpolation using  Int.Tab. Vol. C (1992) p. 523,Tab. 6.3.3.3
for values of muR in the range 0-2.5, and Int.Tab. Vol.II (1959)
p.302; Table 5.3.6 B for muR in the range 2.6-10.0.
The interpolation procedure of C.W.Dwiggins Jr (Acta Cryst.(1975)
A31,146-148) is used with some modification.
;
_exptl_crystal_colour colorless
_exptl_crystal_density_diffrn 2.268
_exptl_crystal_description prism
_exptl_crystal_F_000 3260
_exptl_crystal_size_max 0.5
_exptl_crystal_size_mid 0.45
_exptl_crystal_size_min 0.25
_refine_diff_density_max 3.331
_refine_diff_density_min -4.008
_refine_diff_density_rms 0.376
_refine_ls_extinction_coef 0.00027(4)
_refine_ls_extinction_expression Fc^*^=kFc[1+0.001xFc^2^\l^3^/sin(2\q)]^-1/4^
_refine_ls_extinction_method SHELXL
_refine_ls_goodness_of_fit_ref 1.040
_refine_ls_hydrogen_treatment constr
_refine_ls_matrix_type full
_refine_ls_number_parameters 979
_refine_ls_number_reflns 29073
_refine_ls_number_restraints 25
_refine_ls_restrained_S_all 1.041
_refine_ls_R_factor_all 0.0924
_refine_ls_R_factor_gt 0.0589
_refine_ls_shift/su_max 0.001
_refine_ls_shift/su_mean 0.000
_refine_ls_structure_factor_coef Fsqd
_refine_ls_weighting_details 'calc w=1/[\s^2^(Fo^2^)+(0.0832P)^2^+24.9243P] where P=(Fo^2^+2Fc^2^)/3'
_refine_ls_weighting_scheme calc
_refine_ls_wR_factor_gt 0.1485
_refine_ls_wR_factor_ref 0.1653
_reflns_number_gt 20584
_reflns_number_total 29073
_reflns_threshold_expression >2sigma(I)
_cod_data_source_file ic102223w_si_002.cif
_cod_data_source_block (^n^Bu~4~N)~2~-2-^t^Bu-DMF
_cod_original_cell_volume 5098.4(12)
_cod_database_code 4324479

loop_
_symmetry_equiv_pos_as_xyz
'x, y, z'
'-x, -y, -z'

loop_
_atom_site_label
_atom_site_type_symbol
_atom_site_fract_x
_atom_site_fract_y
_atom_site_fract_z
_atom_site_U_iso_or_equiv
_atom_site_adp_type
_atom_site_occupancy
_atom_site_symmetry_multiplicity
_atom_site_calc_flag
_atom_site_refinement_flags
_atom_site_disorder_assembly
_atom_site_disorder_group
W1 W 0.24947(3) 0.87180(2) 0.325141(17) 0.03203(10) Uani 1 1 d . . .
W2 W 0.45516(3) 0.95546(2) 0.258146(18) 0.03249(9) Uani 1 1 d . . .
W3 W 0.23183(3) 0.88484(3) 0.173402(18) 0.03405(10) Uani 1 1 d . . .
W4 W 0.36713(3) 0.71824(2) 0.390713(16) 0.03026(9) Uani 1 1 d . . .
W5 W 0.56863(3) 0.80941(2) 0.326902(16) 0.03046(9) Uani 1 1 d . . .
W6 W 0.54973(3) 0.81689(3) 0.161244(17) 0.03259(9) Uani 1 1 d . . .
W7 W 0.32654(3) 0.74105(3) 0.080554(16) 0.03318(10) Uani 1 1 d . . .
W8 W 0.10185(3) 0.66540(3) 0.154742(18) 0.03528(10) Uani 1 1 d . . .
W9 W 0.12441(3) 0.64607(3) 0.303178(18) 0.03333(10) Uani 1 1 d . . .
La1 La 0.37209(5) 0.44227(4) 0.21542(3) 0.03769(14) Uani 1 1 d . . .
P1 P 0.33798(16) 0.74133(14) 0.23724(9) 0.0229(4) Uani 1 1 d . . .
P2 P 0.1248(2) 0.49294(17) 0.21265(13) 0.0388(6) Uani 1 1 d . . .
C1 C 0.0174(10) 0.3972(8) 0.2033(7) 0.061(4) Uani 1 1 d . . .
C2 C -0.0757(9) 0.4238(9) 0.2025(7) 0.068(4) Uani 1 1 d . . .
C3 C 0.0335(13) 0.3421(10) 0.2547(9) 0.083(5) Uani 1 1 d . . .
C4 C 0.0193(14) 0.3561(10) 0.1408(9) 0.096(7) Uani 1 1 d . . .
P3 P 0.5030(2) 0.60836(16) 0.34510(11) 0.0337(5) Uani 1 1 d . . .
C5 C 0.5784(9) 0.5679(8) 0.4014(5) 0.047(3) Uani 1 1 d . . .
C6 C 0.6144(10) 0.6333(8) 0.4563(5) 0.057(3) Uani 1 1 d . . .
C7 C 0.6669(11) 0.5572(10) 0.3722(7) 0.070(4) Uani 1 1 d . . .
C8 C 0.5154(11) 0.4835(9) 0.4183(6) 0.060(3) Uani 1 1 d . . .
O1 O 0.2006(6) 0.9146(5) 0.3780(3) 0.0434(17) Uani 1 1 d . . .
O2 O 0.5329(6) 1.0537(5) 0.2702(4) 0.0480(19) Uani 1 1 d . . .
O3 O 0.1688(6) 0.9409(5) 0.1312(4) 0.053(2) Uani 1 1 d . . .
O4 O 0.3560(6) 0.7078(5) 0.4653(3) 0.0445(18) Uani 1 1 d . . .
O5 O 0.6869(5) 0.8572(5) 0.3616(3) 0.0418(17) Uani 1 1 d . . .
O6 O 0.6558(6) 0.8872(5) 0.1418(4) 0.0483(19) Uani 1 1 d . . .
O7 O 0.2917(6) 0.7612(5) 0.0079(3) 0.050(2) Uani 1 1 d . . .
O8 O -0.0039(6) 0.6441(5) 0.1057(4) 0.051(2) Uani 1 1 d . . .
O9 O 0.0358(6) 0.6156(5) 0.3485(4) 0.049(2) Uani 1 1 d . . .
O12 O 0.3675(5) 0.9540(4) 0.3211(3) 0.0361(15) Uani 1 1 d . . .
O13 O 0.1881(5) 0.8981(4) 0.2543(3) 0.0372(15) Uani 1 1 d . . .
O14 O 0.3238(5) 0.8103(4) 0.3754(3) 0.0354(15) Uani 1 1 d . . .
O19 O 0.1560(5) 0.7597(5) 0.3144(3) 0.0369(15) Uani 1 1 d . . .
O21 O 0.3232(4) 0.8276(4) 0.2461(3) 0.0270(13) Uani 1 1 d . . .
O23 O 0.3479(5) 0.9710(4) 0.2039(3) 0.0374(15) Uani 1 1 d . . .
O25 O 0.5184(5) 0.8989(4) 0.3171(3) 0.0328(14) Uani 1 1 d . . .
O26 O 0.5018(5) 0.9114(4) 0.2000(3) 0.0342(14) Uani 1 1 d . . .
O37 O 0.2870(5) 0.8411(4) 0.1200(3) 0.0349(15) Uani 1 1 d . . .
O38 O 0.1303(5) 0.7789(5) 0.1696(3) 0.0396(16) Uani 1 1 d . . .
O41 O 0.4174(5) 0.6206(4) 0.3763(3) 0.0350(15) Uani 1 1 d . . .
O45 O 0.5016(5) 0.7823(4) 0.3973(3) 0.0333(14) Uani 1 1 d . . .
O49 O 0.2419(5) 0.6483(4) 0.3548(3) 0.0334(14) Uani 1 1 d . . .
O51 O 0.5727(5) 0.6935(4) 0.3290(3) 0.0333(14) Uani 1 1 d . . .
O54 O 0.4033(5) 0.7296(4) 0.2928(2) 0.0264(12) Uani 1 1 d . . .
O56 O 0.5866(5) 0.8087(4) 0.2478(3) 0.0327(14) Uani 1 1 d . . .
O61 O 0.5689(6) 0.7223(5) 0.1456(3) 0.0416(17) Uani 1 1 d . . .
O67 O 0.4583(5) 0.8182(4) 0.0931(3) 0.0346(15) Uani 1 1 d . . .
O71 O 0.3589(6) 0.6495(5) 0.0718(3) 0.0402(16) Uani 1 1 d . . .
O76 O 0.3878(4) 0.7390(4) 0.1818(2) 0.0236(12) Uani 1 1 d . . .
O78 O 0.1984(5) 0.6828(4) 0.1049(3) 0.0365(15) Uani 1 1 d . . .
O81 O 0.1048(5) 0.5482(5) 0.1609(3) 0.0393(16) Uani 1 1 d . . .
O89 O 0.0465(5) 0.6465(5) 0.2292(3) 0.0391(16) Uani 1 1 d . . .
O91 O 0.1223(5) 0.5340(4) 0.2741(3) 0.0396(16) Uani 1 1 d . . .
O98 O 0.2358(5) 0.6785(4) 0.2309(3) 0.0298(13) Uani 1 1 d . . .
O100 O 0.4363(6) 0.5748(5) 0.1630(4) 0.0470(18) Uani 1 1 d . . .
O101 O 0.2963(7) 0.3910(6) 0.3105(4) 0.055(2) Uani 1 1 d . . .
N1 N 0.2114(8) 0.4012(7) 0.3860(5) 0.055(3) Uani 1 1 d . . .
C9 C 0.2666(9) 0.4339(8) 0.3428(5) 0.047(3) Uani 1 1 d . . .
C10 C 0.1752(13) 0.4582(11) 0.4225(7) 0.078(5) Uani 1 1 d . . .
C11 C 0.1789(12) 0.3124(9) 0.3948(7) 0.068(4) Uani 1 1 d . . .
O102 O 0.2194(6) 0.4725(5) 0.2109(4) 0.0454(18) Uani 1 1 d . . .
O103 O 0.4641(6) 0.5489(4) 0.2909(3) 0.0391(16) Uani 1 1 d . . .
O104 O 0.2767(8) 0.2935(5) 0.1941(5) 0.068(3) Uani 1 1 d . . .
N2 N 0.2228(12) 0.1608(11) 0.2149(7) 0.090(4) Uiso 1 1 d D . .
C12 C 0.2584(16) 0.2386(15) 0.2286(10) 0.098(6) Uiso 1 1 d . . .
C13 C 0.2002(18) 0.0912(16) 0.2573(11) 0.118(7) Uiso 1 1 d . . .
C14A C 0.236(5) 0.126(4) 0.1565(19) 0.13(2) Uiso 0.40 1 d PD . .
C14B C 0.150(3) 0.130(3) 0.1617(14) 0.115(12) Uiso 0.60 1 d PD . .
O105 O 0.4811(9) 0.3687(7) 0.2722(5) 0.078(3) Uani 1 1 d D . .
N3 N 0.5821(18) 0.2885(15) 0.2748(11) 0.160 Uiso 1 1 d D . .
C15 C 0.5563(18) 0.3520(18) 0.2925(13) 0.150(10) Uiso 1 1 d D . .
C16 C 0.669(2) 0.2571(18) 0.2929(13) 0.142(9) Uiso 1 1 d D . .
C17 C 0.530(2) 0.233(2) 0.2178(13) 0.160 Uiso 1 1 d D . .
O106 O 0.4848(10) 0.4072(8) 0.1487(6) 0.090(4) Uani 1 1 d D . .
N4A N 0.494(3) 0.338(2) 0.0519(15) 0.099(7) Uiso 0.50 1 d P A 1
C18A C 0.438(3) 0.364(3) 0.1011(15) 0.102(12) Uiso 0.50 1 d PD A 1
C19A C 0.440(3) 0.291(2) -0.0052(16) 0.080(9) Uiso 0.50 1 d P A 1
C20A C 0.595(3) 0.353(3) 0.061(2) 0.103(12) Uiso 0.50 1 d P A 1
N4B N 0.599(3) 0.438(2) 0.0827(15) 0.099(7) Uiso 0.50 1 d P A 2
C18B C 0.525(2) 0.4515(18) 0.1121(12) 0.059(6) Uiso 0.50 1 d P A 2
C19B C 0.650(3) 0.376(2) 0.0990(16) 0.080(9) Uiso 0.50 1 d P A 2
C20B C 0.632(3) 0.488(3) 0.037(2) 0.109(13) Uiso 0.50 1 d P A 2
O107 O 0.2930(7) 0.4253(6) 0.1043(4) 0.058(2) Uani 1 1 d . . .
C21 C 0.2396(10) 0.4661(9) 0.0807(6) 0.056(3) Uiso 1 1 d . A .
N5A N 0.1729(13) 0.4287(12) 0.0366(8) 0.036(4) Uiso 0.50 1 d P A 1
C22A C 0.154(2) 0.3437(18) 0.0165(12) 0.057(6) Uiso 0.50 1 d P A 1
C23A C 0.114(2) 0.482(2) 0.0114(13) 0.061(7) Uiso 0.50 1 d P A 1
N5B N 0.2057(14) 0.4665(13) 0.0173(8) 0.043(4) Uiso 0.50 1 d P A 2
C22B C 0.228(2) 0.4086(18) -0.0239(12) 0.059(6) Uiso 0.50 1 d P A 2
C23B C 0.150(2) 0.5192(18) -0.0099(12) 0.052(6) Uiso 0.50 1 d P A 2
N6 N 0.8770(8) 0.8259(8) 0.2414(6) 0.065(3) Uani 1 1 d . . .
C24 C 0.7863(11) 0.7467(11) 0.2272(10) 0.087(6) Uani 1 1 d . . .
C25 C 0.8118(14) 0.6650(15) 0.2208(14) 0.138(11) Uani 1 1 d . . .
C26 C 0.7163(14) 0.5940(14) 0.2117(11) 0.105(7) Uani 1 1 d . . .
C27 C 0.735(2) 0.5140(19) 0.208(2) 0.21(2) Uani 1 1 d . . .
C28 C 0.9451(11) 0.8100(13) 0.2943(7) 0.082(5) Uani 1 1 d . . .
C29 C 0.8966(12) 0.7910(15) 0.3500(10) 0.104(7) Uani 1 1 d . . .
C30 C 0.9693(14) 0.7904(16) 0.4027(10) 0.111(8) Uani 1 1 d . . .
C31 C 0.9221(17) 0.7587(18) 0.4590(11) 0.125(9) Uani 1 1 d . . .
C32 C 0.9350(11) 0.8397(15) 0.1882(9) 0.101(7) Uani 1 1 d . . .
C33 C 0.8803(16) 0.853(2) 0.1296(10) 0.142(11) Uani 1 1 d . . .
C34 C 0.935(2) 0.861(2) 0.0809(9) 0.151(12) Uani 1 1 d D . .
C35 C 0.879(3) 0.871(2) 0.0179(11) 0.171(14) Uani 1 1 d D . .
C36 C 0.8337(9) 0.8969(10) 0.2535(7) 0.063(4) Uani 1 1 d . . .
C37 C 0.9108(15) 0.9819(13) 0.2662(10) 0.096(6) Uani 1 1 d . . .
C38 C 0.847(3) 1.0387(16) 0.2832(15) 0.165(12) Uani 1 1 d U . .
C39 C 0.926(3) 1.129(2) 0.301(2) 0.232(18) Uani 1 1 d U . .
N7 N 0.4554(14) 0.0471(12) 0.0243(8) 0.096(5) Uiso 0.50 1 d P . .
C70 C 0.4554(14) 0.0471(12) 0.0243(8) 0.096(5) Uiso 0.50 1 d P . .
C40 C 0.422(3) 0.120(3) 0.0203(18) 0.213(15) Uiso 1 1 d DU . .
C41 C 0.369(2) 0.1523(19) 0.0667(13) 0.146(10) Uiso 1 1 d DU A .
C42 C 0.383(2) 0.246(2) 0.0621(12) 0.072(8) Uiso 0.50 1 d PD . .
C43 C 0.377(3) 0.280(2) -0.0020(12) 0.072(8) Uiso 0.50 1 d PD A .
C44 C 0.512(3) -0.023(3) 0.0286(17) 0.091(11) Uiso 0.50 1 d P . .
C45 C 0.499(2) 0.047(2) 0.0893(13) 0.065(7) Uiso 0.50 1 d P . .
C46 C 0.597(3) 0.114(3) 0.098(2) 0.104(12) Uiso 0.50 1 d P . .
C47 C 0.670(3) 0.100(2) 0.1544(19) 0.102(12) Uiso 0.50 1 d PD . .
C48 C 0.758(2) 0.182(2) 0.1627(16) 0.084(9) Uiso 0.50 1 d PD . .
C49 C 0.341(2) -0.023(2) 0.0271(13) 0.066(7) Uiso 0.50 1 d P . .
C50 C 0.270(3) -0.049(3) -0.0311(19) 0.099(12) Uiso 0.50 1 d P . .
C51 C 0.168(2) -0.0961(19) -0.0273(13) 0.067(7) Uiso 0.50 1 d PD . .
C52 C 0.068(2) -0.159(3) -0.047(2) 0.111(13) Uiso 0.50 1 d PD . .
N8 N 0.5739(11) 0.0418(9) 0.4772(6) 0.071(4) Uiso 0.50 1 d PD . .
C80 C 0.5739(11) 0.0418(9) 0.4772(6) 0.071(4) Uiso 0.50 1 d P . .
C53 C 0.6697(19) 0.1064(19) 0.4914(16) 0.173(12) Uiso 1 1 d D . .
C54 C 0.7314(16) 0.1374(14) 0.4421(10) 0.100(6) Uiso 1 1 d . . .
C55 C 0.823(3) 0.214(2) 0.4686(15) 0.078(9) Uiso 0.50 1 d P . .
C56 C 0.889(3) 0.256(3) 0.4183(19) 0.102(12) Uiso 0.50 1 d P . .
C57 C 0.478(2) -0.024(2) 0.4674(14) 0.074(8) Uiso 0.50 1 d P . .
C58 C 0.515(3) 0.063(2) 0.4239(15) 0.077(9) Uiso 0.50 1 d P . .
C59 C 0.487(2) 0.141(2) 0.4381(14) 0.071(8) Uiso 0.50 1 d P . .
C60 C 0.433(3) 0.165(2) 0.3827(18) 0.095(11) Uiso 0.50 1 d PD . .
C61 C 0.409(4) 0.246(3) 0.397(2) 0.123(15) Uiso 0.50 1 d PD . .
C62 C 0.610(3) -0.029(2) 0.4535(17) 0.092(11) Uiso 0.50 1 d PD . .
C63 C 0.648(3) -0.078(3) 0.505(2) 0.133(17) Uiso 0.50 1 d PD . .
C64 C 0.760(3) -0.059(4) 0.505(3) 0.18(3) Uiso 0.50 1 d PD . .
C65 C 0.782(5) -0.118(4) 0.553(3) 0.15(2) Uiso 0.50 1 d PD . .
O200 O 0.066(3) 0.547(2) 0.5226(15) 0.131(11) Uiso 0.50 1 d P . .
O201 O 0.284(3) 0.616(3) 0.570(2) 0.173(16) Uiso 0.50 1 d P . .
O202 O 1.030(7) -0.057(6) 0.560(4) 0.36(4) Uiso 0.50 1 d P . .
O203 O 0.931(5) -0.042(4) 0.514(3) 0.28(3) Uiso 0.50 1 d P . .

loop_
_atom_site_aniso_label
_atom_site_aniso_U_11
_atom_site_aniso_U_22
_atom_site_aniso_U_33
_atom_site_aniso_U_23
_atom_site_aniso_U_13
_atom_site_aniso_U_12
W1 0.0382(2) 0.0249(2) 0.03784(19) 0.00207(14) 0.01035(15) 0.01485(16)
W2 0.0379(2) 0.01789(19) 0.04172(19) 0.00594(14) 0.00736(16) 0.00755(16)
W3 0.0394(2) 0.0288(2) 0.03980(19) 0.00900(15) 0.00446(16) 0.01925(17)
W4 0.0376(2) 0.0265(2) 0.02899(16) 0.00527(13) 0.00843(14) 0.01133(16)
W5 0.02845(19) 0.0275(2) 0.03368(17) 0.00433(14) 0.00223(14) 0.00643(15)
W6 0.0335(2) 0.0312(2) 0.03674(18) 0.01171(15) 0.01133(15) 0.01234(17)
W7 0.0427(2) 0.0323(2) 0.02845(16) 0.00708(14) 0.00520(15) 0.01675(18)
W8 0.0299(2) 0.0345(2) 0.03990(19) 0.00045(16) -0.00137(15) 0.00997(17)
W9 0.03041(19) 0.0288(2) 0.0417(2) 0.00496(16) 0.01215(15) 0.00724(16)
La1 0.0479(3) 0.0235(3) 0.0458(3) 0.0012(2) 0.0114(3) 0.0152(3)
P1 0.0243(10) 0.0186(11) 0.0273(9) 0.0046(8) 0.0059(8) 0.0075(9)
P2 0.0356(14) 0.0276(14) 0.0507(14) -0.0008(11) 0.0076(11) 0.0053(11)
C1 0.060(8) 0.034(7) 0.073(8) -0.007(6) 0.008(7) -0.010(6)
C2 0.035(6) 0.057(9) 0.094(10) -0.004(8) 0.009(6) -0.010(6)
C3 0.085(11) 0.040(8) 0.120(14) 0.036(9) 0.041(10) 0.002(8)
C4 0.100(13) 0.051(10) 0.110(14) -0.038(10) 0.019(11) -0.019(9)
P3 0.0400(14) 0.0281(13) 0.0364(12) 0.0085(10) 0.0056(10) 0.0151(11)
C5 0.049(6) 0.049(7) 0.045(6) 0.012(5) -0.003(5) 0.022(6)
C6 0.066(8) 0.052(8) 0.047(6) 0.009(5) -0.019(6) 0.020(7)
C7 0.058(8) 0.071(10) 0.091(10) 0.019(8) 0.005(7) 0.038(8)
C8 0.070(9) 0.054(8) 0.064(8) 0.029(6) 0.018(6) 0.025(7)
O1 0.053(4) 0.038(4) 0.046(4) 0.003(3) 0.016(3) 0.021(4)
O2 0.047(4) 0.031(4) 0.064(5) 0.003(4) 0.006(4) 0.009(3)
O3 0.062(5) 0.045(5) 0.062(5) 0.016(4) 0.006(4) 0.030(4)
O4 0.059(5) 0.048(5) 0.035(3) 0.015(3) 0.016(3) 0.023(4)
O5 0.031(4) 0.034(4) 0.055(4) 0.007(3) -0.006(3) 0.006(3)
O6 0.050(5) 0.043(5) 0.055(4) 0.021(4) 0.021(4) 0.012(4)
O7 0.064(5) 0.052(5) 0.038(4) 0.007(3) 0.002(3) 0.026(4)
O8 0.042(4) 0.046(5) 0.056(5) -0.001(4) -0.009(3) 0.008(4)
O9 0.045(4) 0.049(5) 0.054(4) 0.005(4) 0.022(4) 0.007(4)
O12 0.048(4) 0.018(3) 0.042(3) 0.000(3) 0.006(3) 0.012(3)
O13 0.039(4) 0.027(4) 0.048(4) -0.001(3) 0.005(3) 0.014(3)
O14 0.048(4) 0.032(4) 0.029(3) -0.002(3) 0.010(3) 0.014(3)
O19 0.031(3) 0.038(4) 0.043(4) -0.002(3) 0.007(3) 0.012(3)
O21 0.029(3) 0.021(3) 0.033(3) 0.005(2) 0.007(2) 0.010(3)
O23 0.050(4) 0.023(4) 0.041(3) 0.009(3) 0.006(3) 0.014(3)
O25 0.033(3) 0.023(3) 0.041(3) 0.003(3) 0.000(3) 0.008(3)
O26 0.040(4) 0.025(4) 0.039(3) 0.008(3) 0.006(3) 0.011(3)
O37 0.049(4) 0.027(4) 0.035(3) 0.012(3) 0.007(3) 0.019(3)
O38 0.037(4) 0.034(4) 0.047(4) 0.004(3) -0.002(3) 0.013(3)
O41 0.044(4) 0.029(4) 0.035(3) 0.006(3) 0.006(3) 0.015(3)
O45 0.039(4) 0.029(4) 0.031(3) 0.001(3) 0.001(3) 0.010(3)
O49 0.037(4) 0.023(3) 0.040(3) 0.009(3) 0.011(3) 0.007(3)
O51 0.032(3) 0.032(4) 0.037(3) 0.008(3) 0.001(3) 0.013(3)
O54 0.033(3) 0.025(3) 0.022(3) 0.006(2) 0.004(2) 0.009(3)
O56 0.034(3) 0.034(4) 0.032(3) 0.008(3) 0.007(3) 0.012(3)
O61 0.050(4) 0.035(4) 0.047(4) 0.008(3) 0.015(3) 0.020(4)
O67 0.038(4) 0.036(4) 0.032(3) 0.012(3) 0.010(3) 0.013(3)
O71 0.055(4) 0.033(4) 0.035(3) 0.003(3) 0.010(3) 0.016(3)
O76 0.031(3) 0.018(3) 0.025(3) 0.004(2) 0.003(2) 0.011(2)
O78 0.042(4) 0.036(4) 0.029(3) -0.005(3) -0.002(3) 0.011(3)
O81 0.041(4) 0.036(4) 0.039(3) -0.002(3) -0.002(3) 0.013(3)
O89 0.020(3) 0.043(4) 0.051(4) -0.001(3) 0.005(3) 0.005(3)
O91 0.039(4) 0.025(4) 0.055(4) 0.003(3) 0.012(3) 0.007(3)
O98 0.028(3) 0.029(4) 0.032(3) 0.002(3) 0.004(2) 0.009(3)
O100 0.055(5) 0.031(4) 0.052(4) 0.002(3) 0.003(4) 0.011(4)
O101 0.065(5) 0.047(5) 0.059(5) 0.018(4) 0.020(4) 0.018(4)
N1 0.069(7) 0.040(6) 0.057(6) 0.017(5) 0.021(5) 0.014(5)
C9 0.041(6) 0.049(7) 0.054(6) 0.014(5) 0.013(5) 0.014(5)
C10 0.091(11) 0.079(12) 0.081(10) 0.016(8) 0.047(9) 0.035(9)
C11 0.086(10) 0.038(8) 0.083(10) 0.024(7) 0.030(8) 0.015(7)
O102 0.045(4) 0.035(4) 0.059(4) 0.007(3) 0.014(4) 0.012(3)
O103 0.055(4) 0.024(4) 0.039(3) 0.005(3) 0.011(3) 0.011(3)
O104 0.102(8) 0.023(4) 0.076(6) -0.001(4) 0.021(6) 0.010(5)
O105 0.099(8) 0.073(7) 0.084(7) -0.001(5) -0.001(6) 0.067(7)
O106 0.124(10) 0.088(8) 0.101(8) 0.037(7) 0.073(8) 0.074(8)
O107 0.071(6) 0.051(5) 0.048(4) -0.012(4) 0.006(4) 0.013(5)
N6 0.037(5) 0.077(9) 0.085(8) 0.001(7) 0.009(5) 0.025(6)
C24 0.045(8) 0.068(11) 0.147(16) -0.020(11) 0.003(9) 0.023(7)
C25 0.064(11) 0.102(17) 0.25(3) -0.031(18) -0.027(15) 0.052(12)
C26 0.070(11) 0.092(15) 0.16(2) -0.002(14) 0.003(12) 0.038(11)
C27 0.093(18) 0.10(2) 0.42(6) -0.02(3) -0.01(3) 0.023(16)
C28 0.050(8) 0.130(16) 0.076(10) 0.006(10) -0.002(7) 0.046(10)
C29 0.054(9) 0.14(2) 0.118(15) 0.064(14) 0.015(10) 0.033(11)
C30 0.073(12) 0.17(2) 0.116(15) 0.053(15) 0.032(11) 0.064(14)
C31 0.111(16) 0.18(3) 0.115(16) 0.049(16) 0.064(14) 0.073(17)
C32 0.046(8) 0.17(2) 0.095(12) -0.019(13) 0.015(8) 0.047(11)
C33 0.094(14) 0.28(4) 0.109(15) 0.051(19) 0.039(12) 0.13(2)
C34 0.15(2) 0.23(3) 0.082(14) -0.036(18) 0.013(14) 0.07(2)
C35 0.22(3) 0.22(4) 0.11(2) -0.01(2) 0.00(2) 0.15(3)
C36 0.035(6) 0.079(11) 0.075(9) 0.008(8) 0.008(6) 0.017(7)
C37 0.088(13) 0.079(13) 0.119(15) -0.016(11) -0.005(11) 0.031(11)
C38 0.21(3) 0.066(15) 0.19(3) 0.001(17) -0.02(2) 0.015(18)
C39 0.26(4) 0.09(2) 0.32(5) 0.01(3) -0.03(4) 0.05(2)

loop_
_atom_type_symbol
_atom_type_description
_atom_type_scat_dispersion_real
_atom_type_scat_dispersion_imag
_atom_type_scat_source
C C 0.0033 0.0016 'International Tables Vol C Tables 4.2.6.8 and 6.1.1.4'
H H 0.0000 0.0000 'International Tables Vol C Tables 4.2.6.8 and 6.1.1.4'
La La -0.2871 2.4523 'International Tables Vol C Tables 4.2.6.8 and 6.1.1.4'
N N 0.0061 0.0033 'International Tables Vol C Tables 4.2.6.8 and 6.1.1.4'
O O 0.0106 0.0060 'International Tables Vol C Tables 4.2.6.8 and 6.1.1.4'
P P 0.1023 0.0942 'International Tables Vol C Tables 4.2.6.8 and 6.1.1.4'
W W -0.8490 6.8722 'International Tables Vol C Tables 4.2.6.8 and 6.1.1.4'

loop_
_geom_angle_atom_site_label_1
_geom_angle_atom_site_label_2
_geom_angle_atom_site_label_3
_geom_angle
_geom_angle_site_symmetry_1
_geom_angle_site_symmetry_3
O1 W1 O13 102.5(3) . .
O1 W1 O12 101.5(3) . .
O13 W1 O12 93.6(3) . .
O1 W1 O19 100.8(3) . .
O13 W1 O19 89.1(3) . .
O12 W1 O19 156.4(3) . .
O1 W1 O14 101.1(3) . .
O13 W1 O14 155.3(3) . .
O12 W1 O14 89.0(3) . .
O19 W1 O14 79.2(3) . .
O1 W1 O21 173.2(3) . .
O13 W1 O21 73.5(2) . .
O12 W1 O21 73.6(2) . .
O19 W1 O21 84.8(2) . .
O14 W1 O21 83.6(2) . .
O2 W2 O26 104.2(4) . .
O2 W2 O23 101.9(4) . .
O26 W2 O23 92.8(3) . .
O2 W2 O25 100.6(3) . .
O26 W2 O25 89.9(3) . .
O23 W2 O25 155.9(3) . .
O2 W2 O12 100.3(3) . .
O26 W2 O12 155.3(3) . .
O23 W2 O12 84.9(3) . .
O25 W2 O12 82.7(3) . .
O2 W2 O21 169.6(3) . .
O26 W2 O21 84.7(3) . .
O23 W2 O21 71.9(3) . .
O25 W2 O21 84.5(2) . .
O12 W2 O21 71.2(2) . .
O3 W3 O37 103.8(4) . .
O3 W3 O23 99.8(4) . .
O37 W3 O23 96.2(3) . .
O3 W3 O38 100.3(4) . .
O37 W3 O38 87.5(3) . .
O23 W3 O38 158.1(3) . .
O3 W3 O13 100.0(3) . .
O37 W3 O13 155.5(3) . .
O23 W3 O13 85.0(3) . .
O38 W3 O13 83.0(3) . .
O3 W3 O21 169.0(3) . .
O37 W3 O21 85.5(3) . .
O23 W3 O21 73.1(3) . .
O38 W3 O21 85.7(3) . .
O13 W3 O21 71.4(2) . .
O4 W4 O14 101.3(3) . .
O4 W4 O45 99.3(3) . .
O14 W4 O45 92.3(3) . .
O4 W4 O49 101.1(3) . .
O14 W4 O49 89.7(3) . .
O45 W4 O49 158.6(3) . .
O4 W4 O41 98.8(3) . .
O14 W4 O41 159.9(3) . .
O45 W4 O41 85.2(3) . .
O49 W4 O41 85.7(3) . .
O4 W4 O54 172.1(3) . .
O14 W4 O54 84.3(2) . .
O45 W4 O54 74.7(2) . .
O49 W4 O54 84.3(2) . .
O41 W4 O54 75.8(2) . .
O5 W5 O56 101.9(3) . .
O5 W5 O25 101.5(3) . .
O56 W5 O25 90.8(3) . .
O5 W5 O45 99.4(3) . .
O56 W5 O45 158.3(3) . .
O25 W5 O45 89.1(3) . .
O5 W5 O51 98.0(3) . .
O56 W5 O51 88.9(3) . .
O25 W5 O51 160.0(3) . .
O45 W5 O51 83.9(3) . .
O5 W5 O54 170.5(3) . .
O56 W5 O54 85.6(3) . .
O25 W5 O54 84.0(3) . .
O45 W5 O54 72.8(2) . .
O51 W5 O54 76.1(2) . .
O6 W6 O61 102.2(4) . .
O6 W6 O67 100.2(3) . .
O61 W6 O67 99.0(3) . .
O6 W6 O56 102.2(3) . .
O61 W6 O56 91.0(3) . .
O67 W6 O56 152.9(3) . .
O6 W6 O26 93.1(3) . .
O61 W6 O26 162.6(3) . .
O67 W6 O26 86.3(3) . .
O56 W6 O26 77.6(3) . .
O6 W6 O76 169.0(3) . .
O61 W6 O76 87.1(3) . .
O67 W6 O76 72.2(2) . .
O56 W6 O76 83.3(2) . .
O26 W6 O76 78.7(2) . .
O7 W7 O71 102.7(3) . .
O7 W7 O67 99.0(4) . .
O71 W7 O67 98.2(3) . .
O7 W7 O78 101.1(4) . .
O71 W7 O78 93.3(3) . .
O67 W7 O78 153.9(3) . .
O7 W7 O37 94.8(3) . .
O71 W7 O37 161.8(3) . .
O67 W7 O37 83.6(3) . .
O78 W7 O37 78.4(3) . .
O7 W7 O76 169.8(3) . .
O71 W7 O76 85.0(3) . .
O67 W7 O76 73.1(2) . .
O78 W7 O76 84.8(2) . .
O37 W7 O76 78.1(2) . .
O8 W8 O78 102.8(4) . .
O8 W8 O38 101.3(4) . .
O78 W8 O38 90.7(3) . .
O8 W8 O89 99.8(4) . .
O78 W8 O89 156.9(3) . .
O38 W8 O89 89.7(3) . .
O8 W8 O81 96.5(4) . .
O78 W8 O81 88.8(3) . .
O38 W8 O81 161.8(3) . .
O89 W8 O81 83.7(3) . .
O8 W8 O98 171.4(3) . .
O78 W8 O98 83.5(3) . .
O38 W8 O98 84.2(3) . .
O89 W8 O98 73.5(2) . .
O81 W8 O98 77.7(3) . .
O9 W9 O19 100.2(3) . .
O9 W9 O89 100.8(4) . .
O19 W9 O89 91.6(3) . .
O9 W9 O49 102.7(4) . .
O19 W9 O49 89.9(3) . .
O89 W9 O49 155.8(3) . .
O9 W9 O91 97.6(4) . .
O19 W9 O91 162.1(3) . .
O89 W9 O91 84.8(3) . .
O49 W9 O91 86.4(3) . .
O9 W9 O98 173.4(3) . .
O19 W9 O98 84.0(3) . .
O89 W9 O98 73.9(2) . .
O49 W9 O98 82.2(2) . .
O91 W9 O98 78.2(3) . .
O102 La1 O103 96.7(3) . .
O102 La1 O104 88.5(3) . .
O103 La1 O104 146.3(3) . .
O102 La1 O105 144.4(3) . .
O103 La1 O105 79.8(3) . .
O104 La1 O105 76.9(4) . .
O102 La1 O106 141.4(4) . .
O103 La1 O106 111.1(4) . .
O104 La1 O106 82.9(4) . .
O105 La1 O106 69.5(4) . .
O102 La1 O100 87.3(3) . .
O103 La1 O100 72.2(2) . .
O104 La1 O100 141.4(3) . .
O105 La1 O100 124.0(4) . .
O106 La1 O100 76.9(3) . .
O102 La1 O101 72.2(3) . .
O103 La1 O101 76.8(3) . .
O104 La1 O101 73.2(3) . .
O105 La1 O101 72.5(3) . .
O106 La1 O101 138.6(3) . .
O100 La1 O101 140.3(3) . .
O102 La1 O107 72.3(3) . .
O103 La1 O107 140.5(3) . .
O104 La1 O107 72.7(3) . .
O105 La1 O107 130.8(3) . .
O106 La1 O107 69.2(4) . .
O100 La1 O107 69.5(3) . .
O101 La1 O107 130.7(3) . .
O54 P1 O98 111.8(4) . .
O54 P1 O76 110.4(3) . .
O98 P1 O76 111.5(3) . .
O54 P1 O21 106.6(3) . .
O98 P1 O21 106.5(3) . .
O76 P1 O21 109.8(3) . .
O102 P2 O91 111.7(4) . .
O102 P2 O81 112.2(4) . .
O91 P2 O81 110.4(4) . .
O102 P2 C1 110.7(6) . .
O91 P2 C1 105.4(5) . .
O81 P2 C1 106.1(6) . .
C2 C1 C3 114.3(13) . .
C2 C1 C4 110.3(14) . .
C3 C1 C4 111.6(14) . .
C2 C1 P2 107.2(9) . .
C3 C1 P2 107.5(10) . .
C4 C1 P2 105.4(10) . .
O103 P3 O41 111.2(4) . .
O103 P3 O51 112.0(4) . .
O41 P3 O51 110.9(4) . .
O103 P3 C5 110.8(5) . .
O41 P3 C5 106.0(5) . .
O51 P3 C5 105.7(5) . .
C8 C5 C7 109.4(11) . .
C8 C5 C6 112.7(11) . .
C7 C5 C6 111.4(11) . .
C8 C5 P3 108.5(9) . .
C7 C5 P3 107.4(9) . .
C6 C5 P3 107.2(8) . .
W1 O12 W2 124.2(3) . .
W1 O13 W3 123.1(3) . .
W4 O14 W1 152.3(3) . .
W9 O19 W1 153.1(4) . .
P1 O21 W3 123.3(3) . .
P1 O21 W1 126.6(4) . .
W3 O21 W1 91.5(2) . .
P1 O21 W2 124.1(3) . .
W3 O21 W2 90.2(2) . .
W1 O21 W2 90.6(2) . .
W3 O23 W2 124.3(4) . .
W5 O25 W2 143.2(4) . .
W2 O26 W6 153.2(4) . .
W3 O37 W7 153.3(4) . .
W8 O38 W3 144.9(4) . .
P3 O41 W4 134.4(4) . .
W4 O45 W5 121.5(3) . .
W4 O49 W9 143.8(4) . .
P3 O51 W5 136.4(4) . .
P1 O54 W4 127.9(3) . .
P1 O54 W5 127.3(4) . .
W4 O54 W5 90.95(19) . .
W5 O56 W6 154.9(4) . .
W6 O67 W7 122.0(4) . .
P1 O76 W7 129.7(3) . .
P1 O76 W6 130.0(3) . .
W7 O76 W6 89.5(2) . .
W8 O78 W7 153.8(4) . .
P2 O81 W8 135.8(4) . .
W9 O89 W8 122.5(3) . .
P2 O91 W9 135.4(5) . .
P1 O98 W8 127.8(4) . .
P1 O98 W9 128.2(3) . .
W8 O98 W9 90.0(2) . .
C9 O101 La1 123.2(8) . .
C9 N1 C11 122.6(11) . .
C9 N1 C10 118.0(11) . .
C11 N1 C10 119.2(11) . .
O101 C9 N1 121.5(12) . .
P2 O102 La1 176.0(5) . .
P3 O103 La1 167.9(5) . .
C12 O104 La1 129.0(12) . .
C12 N2 C14B 121(2) . .
C12 N2 C14A 121(3) . .
C14B N2 C14A 51(3) . .
C12 N2 C13 127.5(18) . .
C14B N2 C13 104(2) . .
C14A N2 C13 108(3) . .
O104 C12 N2 127(2) . .
C14B C14A N2 63.5(17) . .
C14A C14B N2 65.6(18) . .
C15 O105 La1 159.8(18) . .
C15 N3 C16 134(2) . .
C15 N3 C17 123(3) . .
C16 N3 C17 102(2) . .
O105 C15 N3 125(3) . .
C18B O106 C18A 81(3) . .
C18B O106 La1 124.7(15) . .
C18A O106 La1 113(2) . .
C20A N4A C19A 117(3) . .
C20A N4A C18A 122(3) . .
C19A N4A C18A 122(3) . .
C20A N4A C42 135(3) . .
C19A N4A C42 66(2) . .
C18A N4A C42 72(2) . .
C20A N4A C43 142(3) . .
C18A N4A C43 96(2) . .
C42 N4A C43 48.3(11) . .
O106 C18A N4A 121(3) . .
C43 C19A N4A 106(4) . .
C43 C19A C42 56(3) . .
N4A C19A C42 68(2) . .
C20B N4B C18B 119(4) . .
C20B N4B C19B 117(3) . .
C18B N4B C19B 124(3) . .
O106 C18B N4B 124(3) . .
C21 O107 La1 125.2(7) . .
O107 C21 N5A 116.1(14) . .
O107 C21 N5B 126.5(13) . .
C21 N5A C22A 124.2(19) . .
C21 N5A C23A 112.1(18) . .
C22A N5A C23A 123.6(19) . .
C21 N5B C23B 125.8(17) . .
C21 N5B C22B 118.1(18) . .
C23B N5B C22B 116.1(19) . .
C28 N6 C32 106.8(11) . .
C28 N6 C36 114.2(12) . .
C32 N6 C36 112.8(14) . .
C28 N6 C24 108.2(14) . .
C32 N6 C24 108.9(13) . .
C36 N6 C24 105.8(9) . .
C25 C24 N6 115.3(12) . .
C26 C25 C24 108.6(14) . .
C27 C26 C25 111.9(18) . .
C29 C28 N6 113.3(12) . .
C30 C29 C28 111.5(14) . .
C29 C30 C31 113.8(17) . .
C33 C32 N6 116.4(12) . .
C34 C33 C32 114.7(16) . .
C33 C34 C35 116(2) . .
C37 C36 N6 114.4(12) . .
C36 C37 C38 102.9(17) . .
C37 C38 C39 105(3) . .
C44 N7 C40 116(3) 2_655 .
C44 N7 C45 129(2) 2_655 .
C40 N7 C45 106(2) . .
C44 N7 C44 61(3) 2_655 .
C40 N7 C44 170(3) . .
C45 N7 C44 72.8(19) . .
C44 N7 C49 105(2) 2_655 .
C40 N7 C49 96(2) . .
C45 N7 C49 98.4(19) . .
C44 N7 C49 94(2) . .
N7 C40 C41 127(3) . .
C42 C41 C40 111(3) . .
C41 C42 C43 118(3) . .
C41 C42 C19A 114(2) . .
C41 C42 N4A 133(3) . .
C43 C42 N4A 67(2) . .
C19A C42 N4A 46.7(16) . .
C19A C43 C42 96(4) . .
C19A C43 N4A 49(3) . .
C42 C43 N4A 65.1(19) . .
C70 C44 C44 65(3) 2_655 2_655
N7 C44 C44 65(3) 2_655 2_655
C70 C44 N7 119(3) 2_655 .
N7 C44 N7 119(3) 2_655 .
C44 C44 N7 53(2) 2_655 .
C70 C44 C45 158(3) 2_655 .
N7 C44 C45 158(3) 2_655 .
C44 C44 C45 101(4) 2_655 .
N7 C44 C45 51.0(16) . .
C46 C45 N7 106(3) . .
C46 C45 C44 103(3) . .
N7 C45 C44 56.2(16) . .
C45 C46 C47 112(3) . .
C48 C47 C46 105(3) . .
C50 C49 N7 119(3) . .
C51 C50 C49 118(3) . .
C50 C51 C52 157(3) . .
C53 N8 C57 176(2) . .
C53 N8 C58 110(2) . .
C57 N8 C58 73(2) . .
C53 N8 C57 111(2) . 2_656
C57 N8 C57 66(2) . 2_656
C58 N8 C57 116(2) . 2_656
C53 N8 C62 99(2) . .
C57 N8 C62 82(2) . .
C58 N8 C62 105(2) . .
C57 N8 C62 115(2) 2_656 .
N8 C53 C54 120(2) . .
C53 C54 C55 109(2) . .
C54 C55 C56 112(3) . .
N8 C57 C80 114(2) . 2_656
N8 C57 N8 114(2) . 2_656
N8 C57 C57 58(2) . 2_656
C80 C57 C57 56(2) 2_656 2_656
N8 C57 C57 56(2) 2_656 2_656
N8 C57 C58 53.8(17) . .
C80 C57 C58 135(2) 2_656 .
N8 C57 C58 135(2) 2_656 .
C57 C57 C58 97(3) 2_656 .
N8 C57 C62 50.8(16) . .
C80 C57 C62 130(2) 2_656 .
N8 C57 C62 130(2) 2_656 .
C57 C57 C62 91(3) 2_656 .
C58 C57 C62 80(2) . .
N8 C58 C59 111(2) . .
N8 C58 C57 53.0(17) . .
C59 C58 C57 119(3) . .
C60 C59 C58 110(3) . .
C59 C60 C61 109(3) . .
N8 C62 C63 113(3) . .
N8 C62 C57 47.3(14) . .
C63 C62 C57 108(3) . .
C64 C63 C62 107(2) . .
C63 C64 C65 99(4) . .

loop_
_geom_bond_atom_site_label_1
_geom_bond_atom_site_label_2
_geom_bond_distance
_geom_bond_site_symmetry_2
W1 O1 1.701(6) .
W1 O13 1.840(7) .
W1 O12 1.847(7) .
W1 O19 1.955(7) .
W1 O14 1.964(7) .
W1 O21 2.387(6) .
W2 O2 1.694(8) .
W2 O26 1.784(6) .
W2 O23 1.912(7) .
W2 O25 1.928(7) .
W2 O12 1.994(7) .
W2 O21 2.389(6) .
W3 O3 1.707(8) .
W3 O37 1.776(6) .
W3 O23 1.890(7) .
W3 O38 1.930(8) .
W3 O13 2.022(7) .
W3 O21 2.355(6) .
W4 O4 1.707(7) .
W4 O14 1.856(7) .
W4 O45 1.884(7) .
W4 O49 1.892(7) .
W4 O41 2.019(6) .
W4 O54 2.316(5) .
W5 O5 1.713(7) .
W5 O56 1.826(6) .
W5 O25 1.859(6) .
W5 O45 1.937(7) .
W5 O51 1.976(7) .
W5 O54 2.360(6) .
W6 O6 1.730(8) .
W6 O61 1.736(7) .
W6 O67 1.883(7) .
W6 O56 1.963(6) .
W6 O26 2.127(6) .
W6 O76 2.395(6) .
W7 O7 1.712(8) .
W7 O71 1.754(7) .
W7 O67 1.923(7) .
W7 O78 1.946(7) .
W7 O37 2.145(6) .
W7 O76 2.333(5) .
W8 O8 1.689(7) .
W8 O78 1.840(7) .
W8 O38 1.853(7) .
W8 O89 1.926(7) .
W8 O81 1.997(7) .
W8 O98 2.350(6) .
W9 O9 1.685(7) .
W9 O19 1.841(7) .
W9 O89 1.877(7) .
W9 O49 1.900(7) .
W9 O91 1.983(7) .
W9 O98 2.366(6) .
La1 O102 2.367(8) .
La1 O103 2.404(7) .
La1 O104 2.481(9) .
La1 O105 2.502(9) .
La1 O106 2.512(9) .
La1 O100 2.520(8) .
La1 O101 2.558(8) .
La1 O107 2.577(9) .
P1 O54 1.511(6) .
P1 O98 1.513(7) .
P1 O76 1.513(6) .
P1 O21 1.546(6) .
P2 O102 1.490(8) .
P2 O91 1.544(7) .
P2 O81 1.551(8) .
P2 C1 1.853(13) .
C1 C2 1.52(2) .
C1 C3 1.53(2) .
C1 C4 1.56(2) .
P3 O103 1.502(7) .
P3 O41 1.542(7) .
P3 O51 1.561(8) .
P3 C5 1.825(11) .
C5 C8 1.522(19) .
C5 C7 1.546(19) .
C5 C6 1.571(17) .
O101 C9 1.213(14) .
N1 C9 1.345(15) .
N1 C11 1.455(17) .
N1 C10 1.497(17) .
O104 C12 1.21(2) .
N2 C12 1.28(2) .
N2 C14B 1.457(18) .
N2 C14A 1.483(19) .
N2 C13 1.51(3) .
C14A C14B 1.26(6) .
O105 C15 1.223(17) .
N3 C15 1.305(17) .
N3 C16 1.496(18) .
N3 C17 1.538(18) .
O106 C18B 1.20(3) .
O106 C18A 1.276(18) .
N4A C20A 1.37(5) .
N4A C19A 1.49(5) .
N4A C18A 1.58(5) .
N4A C42 1.89(5) .
N4A C43 1.91(5) .
C19A C43 0.86(4) .
N4B C20B 1.37(5) .
N4B C18B 1.39(4) .
N4B C19B 1.46(5) .
O107 C21 1.246(16) .
C21 N5A 1.29(2) .
C21 N5B 1.44(2) .
N5A C22A 1.43(3) .
N5A C23A 1.47(3) .
N5B C23B 1.45(3) .
N5B C22B 1.46(3) .
N6 C28 1.514(19) .
N6 C32 1.52(2) .
N6 C36 1.537(18) .
N6 C24 1.55(2) .
C24 C25 1.54(2) .
C25 C26 1.51(3) .
C26 C27 1.45(3) .
C28 C29 1.50(3) .
C29 C30 1.47(3) .
C30 C31 1.53(3) .
C32 C33 1.49(3) .
C33 C34 1.40(3) .
C34 C35 1.569(18) .
C36 C37 1.52(2) .
C37 C38 1.57(4) .
C38 C39 1.61(4) .
N7 C44 1.43(4) 2_655
N7 C40 1.45(4) .
N7 C45 1.51(3) .
N7 C44 1.61(4) .
N7 C49 1.71(4) .
C40 C41 1.540(19) .
C41 C42 1.54(4) .
C42 C43 1.559(19) .
C44 C70 1.43(4) 2_655
C44 N7 1.43(4) 2_655
C44 C44 1.56(8) 2_655
C45 C46 1.50(5) .
C46 C47 1.60(6) .
C47 C48 1.559(19) .
C49 C50 1.52(5) .
C50 C51 1.44(5) .
C51 C52 1.514(19) .
N8 C53 1.465(18) .
N8 C57 1.47(4) .
N8 C58 1.48(4) .
N8 C57 1.51(3) 2_656
N8 C62 1.55(4) .
C53 C54 1.50(4) .
C54 C55 1.58(4) .
C55 C56 1.60(5) .
C57 C80 1.51(3) 2_656
C57 N8 1.51(3) 2_656
C57 C57 1.62(6) 2_656
C58 C59 1.52(5) .
C59 C60 1.50(5) .
C60 C61 1.533(19) .
C62 C63 1.554(19) .
C63 C64 1.54(2) .
C64 C65 1.55(2) .
O202 O203 1.73(10) .
